data_7211415
loop_
_publ_author_name
'Ma, Qi'
'Feng, Xuenan'
'Cao, Wei'
'Wang, Hailong'
'Jiang, Jianzhuang'

_publ_section_title
;
 Mixed (phthalocyanine)(Schiff-base) terbium(iii)--alkali
 metal(i)/zinc(ii) complexes: synthesis, structures, and spectroscopic
 properties
;
_journal_issue 47
_journal_name_full CrystEngComm
_journal_page_first 10383
_journal_paper_doi 10.1039/c3ce41619d
_journal_volume 15
_journal_year 2013
_chemical_formula_sum 'C60 H50 Li N10 O7 Tb'
_chemical_formula_weight 1188.96
_chemical_name_systematic
;
 ?
;
_space_group_IT_number 14
_symmetry_cell_setting monoclinic
_symmetry_space_group_name_Hall '-P 2ybc'
_symmetry_space_group_name_H-M 'P 1 21/c 1'
_atom_sites_solution_hydrogens geom
_atom_sites_solution_primary direct
_atom_sites_solution_secondary difmap
_audit_creation_method SHELXL-97
_cell_angle_alpha 90.00
_cell_angle_beta 118.173(7)
_cell_angle_gamma 90.00
_cell_formula_units_Z 4
_cell_length_a 22.7180(13)
_cell_length_b 11.7263(4)
_cell_length_c 22.8679(12)
_cell_measurement_reflns_used 8850
_cell_measurement_temperature 150(2)
_cell_measurement_theta_max 28.5066
_cell_measurement_theta_min 3.0454
_cell_volume 5370.2(6)
_computing_cell_refinement 'Bruker FRAMBO'
_computing_data_collection 'Bruker FRAMBO'
_computing_data_reduction 'Bruker SHELXTL'
_computing_molecular_graphics 'Bruker SHELXTL'
_computing_publication_material 'Bruker SHELXTL'
_computing_structure_refinement 'SHELXL-97 (Sheldrick, 1997)'
_computing_structure_solution 'Bruker SHELXTL'
_diffrn_ambient_temperature 150(2)
_diffrn_detector_area_resol_mean 16.2141
_diffrn_measured_fraction_theta_full 0.998
_diffrn_measured_fraction_theta_max 0.998
_diffrn_measurement_device_type 'Xcalibur, Eos, Gemini'
_diffrn_measurement_method '\w scans'
_diffrn_radiation_monochromator graphite
_diffrn_radiation_source 'fine-focus sealed tube'
_diffrn_radiation_type MoK\a
_diffrn_radiation_wavelength 0.71073
_diffrn_reflns_av_R_equivalents 0.0511
_diffrn_reflns_av_sigmaI/netI 0.0597
_diffrn_reflns_limit_h_max 26
_diffrn_reflns_limit_h_min -27
_diffrn_reflns_limit_k_max 13
_diffrn_reflns_limit_k_min -13
_diffrn_reflns_limit_l_max 18
_diffrn_reflns_limit_l_min -27
_diffrn_reflns_number 30727
_diffrn_reflns_theta_full 25.00
_diffrn_reflns_theta_max 25.00
_diffrn_reflns_theta_min 3.05
_diffrn_standards_interval_count 0
_diffrn_standards_interval_time 0
_diffrn_standards_number 0
_exptl_absorpt_coefficient_mu 1.381
_exptl_absorpt_correction_T_max 0.9217
_exptl_absorpt_correction_T_min 0.8742
_exptl_absorpt_correction_type multi-scan
_exptl_absorpt_process_details
;
CrysAlisPro, Oxford Diffraction Ltd.,
Version 1.171.34.40 (release 27-08-2010 CrysAlis171 .NET)
(compiled Aug 27 2010,11:50:40)
Empirical absorption correction using spherical harmonics,
 implemented in SCALE3 ABSPACK scaling algorithm.  
;
_exptl_crystal_colour purple
_exptl_crystal_density_diffrn 1.471
_exptl_crystal_density_method 'not measured'
_exptl_crystal_description block
_exptl_crystal_F_000 2416
_exptl_crystal_size_max 0.10
_exptl_crystal_size_mid 0.08
_exptl_crystal_size_min 0.06
_refine_diff_density_max 1.738
_refine_diff_density_min -1.099
_refine_diff_density_rms 0.126
_refine_ls_extinction_method none
_refine_ls_goodness_of_fit_ref 1.045
_refine_ls_hydrogen_treatment mixed
_refine_ls_matrix_type full
_refine_ls_number_parameters 775
_refine_ls_number_reflns 9434
_refine_ls_number_restraints 3295
_refine_ls_restrained_S_all 1.201
_refine_ls_R_factor_all 0.0745
_refine_ls_R_factor_gt 0.0487
_refine_ls_shift/su_max 0.000
_refine_ls_shift/su_mean 0.000
_refine_ls_structure_factor_coef Fsqd
_refine_ls_weighting_details 'calc w=1/[\s^2^(Fo^2^)+(0.0842P)^2^+2.2895P] where P=(Fo^2^+2Fc^2^)/3'
_refine_ls_weighting_scheme calc
_refine_ls_wR_factor_gt 0.1280
_refine_ls_wR_factor_ref 0.1393
_reflns_number_gt 6997
_reflns_number_total 9434
_reflns_threshold_expression >2sigma(I)
_cod_data_source_file c3ce41619d.txt
_cod_data_source_block TbLi
_cod_original_cell_volume 5370.2(5)
_cod_original_sg_symbol_H-M 'P 21/c'
_cod_database_code 7211415

loop_
_symmetry_equiv_pos_as_xyz
'x, y, z'
'-x, y+1/2, -z+1/2'
'-x, -y, -z'
'x, -y-1/2, z-1/2'

loop_
_atom_site_label
_atom_site_type_symbol
_atom_site_fract_x
_atom_site_fract_y
_atom_site_fract_z
_atom_site_U_iso_or_equiv
_atom_site_adp_type
_atom_site_occupancy
_atom_site_symmetry_multiplicity
_atom_site_calc_flag
_atom_site_refinement_flags
_atom_site_disorder_assembly
_atom_site_disorder_group
C1 C 0.3096(3) 0.0609(5) -0.0843(3) 0.0249(13) Uani 1 1 d U . .
C2 C 0.3122(3) -0.0321(5) -0.1254(3) 0.0254(13) Uani 1 1 d U . .
C3 C 0.3662(4) -0.0881(6) -0.1266(4) 0.0359(16) Uani 1 1 d U . .
H3 H 0.4101 -0.0697 -0.0966 0.043 Uiso 1 1 calc R . .
C4 C 0.3517(4) -0.1723(7) -0.1745(4) 0.046(2) Uani 1 1 d U . .
H4 H 0.3864 -0.2115 -0.1763 0.055 Uiso 1 1 calc R . .
C5 C 0.2857(4) -0.1986(6) -0.2198(4) 0.0435(19) Uani 1 1 d U . .
H5 H 0.2775 -0.2546 -0.2516 0.052 Uiso 1 1 calc R . .
C6 C 0.2319(4) -0.1437(5) -0.2189(4) 0.0316(15) Uani 1 1 d U . .
H6 H 0.1881 -0.1610 -0.2496 0.038 Uiso 1 1 calc R . .
C7 C 0.2467(3) -0.0612(5) -0.1697(3) 0.0240(13) Uani 1 1 d U . .
C8 C 0.2040(3) 0.0157(5) -0.1550(3) 0.0224(13) Uani 1 1 d U . .
C9 C 0.0666(3) 0.2428(5) -0.1432(3) 0.0209(13) Uani 1 1 d U . .
C10 C 0.0084(3) 0.2061(5) -0.2040(3) 0.0208(13) Uani 1 1 d U . .
C11 C -0.0573(3) 0.2440(5) -0.2366(3) 0.0251(14) Uani 1 1 d U . .
H11 H -0.0713 0.3055 -0.2206 0.030 Uiso 1 1 calc R . .
C12 C -0.1007(4) 0.1878(6) -0.2929(3) 0.0276(15) Uani 1 1 d U . .
H12 H -0.1451 0.2109 -0.3145 0.033 Uiso 1 1 calc R . .
C13 C -0.0812(4) 0.0973(6) -0.3193(3) 0.0308(16) Uani 1 1 d U . .
H13 H -0.1124 0.0614 -0.3578 0.037 Uiso 1 1 calc R . .
C14 C -0.0135(3) 0.0595(5) -0.2875(3) 0.0270(14) Uani 1 1 d U . .
H14 H 0.0009 0.0006 -0.3049 0.032 Uiso 1 1 calc R . .
C15 C 0.0296(3) 0.1147(5) -0.2297(3) 0.0222(13) Uani 1 1 d U . .
C16 C 0.1003(3) 0.0988(5) -0.1833(3) 0.0221(13) Uani 1 1 d U . .
C17 C 0.1175(3) 0.3751(5) -0.0565(3) 0.0220(13) Uani 1 1 d U . .
C18 C 0.1145(3) 0.4776(5) -0.0214(3) 0.0248(14) Uani 1 1 d U . .
C19 C 0.0609(4) 0.5410(5) -0.0254(4) 0.0304(15) Uani 1 1 d U . .
H19 H 0.0172 0.5224 -0.0557 0.036 Uiso 1 1 calc R . .
C20 C 0.0752(4) 0.6333(6) 0.0174(4) 0.0407(18) Uani 1 1 d U . .
H20 H 0.0404 0.6759 0.0169 0.049 Uiso 1 1 calc R . .
C21 C 0.1415(4) 0.6630(7) 0.0614(4) 0.048(2) Uani 1 1 d U . .
H21 H 0.1500 0.7261 0.0888 0.058 Uiso 1 1 calc R . .
C22 C 0.1938(4) 0.6009(6) 0.0646(4) 0.0396(17) Uani 1 1 d U . .
H22 H 0.2376 0.6213 0.0937 0.048 Uiso 1 1 calc R . .
C23 C 0.1800(4) 0.5060(5) 0.0232(3) 0.0279(14) Uani 1 1 d U . .
C24 C 0.2224(3) 0.4215(5) 0.0135(3) 0.0253(13) Uani 1 1 d U . .
C25 C 0.3266(4) 0.3532(5) 0.0304(4) 0.0308(15) Uani 1 1 d U . .
C26 C 0.3967(4) 0.3759(6) 0.0496(4) 0.0375(17) Uani 1 1 d U . .
C27 C 0.4396(4) 0.4649(6) 0.0841(5) 0.049(2) Uani 1 1 d U . .
H27 H 0.4253 0.5252 0.1006 0.059 Uiso 1 1 calc R . .
C28 C 0.5046(4) 0.4609(7) 0.0930(5) 0.063(2) Uani 1 1 d U . .
H28 H 0.5345 0.5185 0.1167 0.075 Uiso 1 1 calc R . .
C29 C 0.5255(4) 0.3716(7) 0.0668(5) 0.059(2) Uani 1 1 d U . .
H29 H 0.5689 0.3716 0.0728 0.070 Uiso 1 1 calc R . .
C30 C 0.4825(4) 0.2824(7) 0.0320(4) 0.0460(19) Uani 1 1 d U . .
H30 H 0.4962 0.2234 0.0140 0.055 Uiso 1 1 calc R . .
C31 C 0.4187(4) 0.2853(6) 0.0253(4) 0.0353(16) Uani 1 1 d U . .
C32 C 0.3610(3) 0.2095(5) -0.0089(3) 0.0278(14) Uani 1 1 d U . .
C33 C 0.4803(5) -0.0599(10) 0.0969(6) 0.081(3) Uani 1 1 d U . .
H33A H 0.5077 -0.0005 0.1260 0.122 Uiso 1 1 calc R . .
H33B H 0.4801 -0.0537 0.0550 0.122 Uiso 1 1 calc R . .
H33C H 0.4980 -0.1328 0.1164 0.122 Uiso 1 1 calc R . .
C34 C 0.3841(4) -0.2320(6) 0.0293(4) 0.0418(18) Uani 1 1 d U . .
H34 H 0.4287 -0.2510 0.0441 0.050 Uiso 1 1 calc R . .
C35 C 0.3678(4) -0.1287(6) 0.0464(4) 0.0338(16) Uani 1 1 d U . .
C36 C 0.3011(3) -0.0941(6) 0.0242(3) 0.0260(14) Uani 1 1 d U . .
C37 C 0.2504(3) -0.1717(5) -0.0160(3) 0.0252(14) Uani 1 1 d U . .
C38 C 0.2689(4) -0.2786(6) -0.0316(4) 0.0341(16) Uani 1 1 d U . .
H38 H 0.2357 -0.3304 -0.0574 0.041 Uiso 1 1 calc R . .
C39 C 0.3346(4) -0.3071(6) -0.0096(4) 0.0415(18) Uani 1 1 d U . .
H39 H 0.3456 -0.3771 -0.0210 0.050 Uiso 1 1 calc R . .
C40 C 0.1801(4) -0.1506(5) -0.0419(3) 0.0265(14) Uani 1 1 d U . .
H40 H 0.1517 -0.2133 -0.0565 0.032 Uiso 1 1 calc R . .
C41 C 0.0821(3) -0.0440(5) -0.0736(3) 0.0231(13) Uani 1 1 d U . .
C42 C 0.0367(4) -0.1144(5) -0.1231(4) 0.0288(15) Uani 1 1 d U . .
H42 H 0.0518 -0.1756 -0.1382 0.035 Uiso 1 1 calc R . .
C43 C -0.0310(4) -0.0937(6) -0.1502(4) 0.0346(16) Uani 1 1 d U . .
H43 H -0.0612 -0.1413 -0.1832 0.042 Uiso 1 1 calc R . .
C44 C -0.0541(4) -0.0027(6) -0.1285(4) 0.0360(17) Uani 1 1 d U . .
H44 H -0.0998 0.0106 -0.1469 0.043 Uiso 1 1 calc R . .
C45 C -0.0092(4) 0.0692(6) -0.0790(4) 0.0327(15) Uani 1 1 d U . .
H45 H -0.0251 0.1306 -0.0648 0.039 Uiso 1 1 calc R . .
C46 C 0.0592(3) 0.0497(5) -0.0506(3) 0.0249(13) Uani 1 1 d U . .
C47 C 0.0974(4) 0.1781(5) 0.0393(3) 0.0274(14) Uani 1 1 d U . .
H47 H 0.0551 0.1708 0.0356 0.033 Uiso 1 1 calc R . .
C48 C 0.1440(4) 0.2506(5) 0.0910(3) 0.0281(14) Uani 1 1 d U . .
C49 C 0.1174(4) 0.3237(6) 0.1215(4) 0.0342(16) Uani 1 1 d U . .
H49 H 0.0717 0.3231 0.1072 0.041 Uiso 1 1 calc R . .
C50 C 0.1573(4) 0.3955(7) 0.1717(4) 0.0452(19) Uani 1 1 d U . .
H50 H 0.1387 0.4460 0.1898 0.054 Uiso 1 1 calc R . .
C51 C 0.2253(5) 0.3921(8) 0.1952(5) 0.061(2) Uani 1 1 d U . .
H51 H 0.2530 0.4394 0.2300 0.073 Uiso 1 1 calc R . .
C52 C 0.2527(5) 0.3191(8) 0.1673(4) 0.052(2) Uani 1 1 d U A .
C53 C 0.2130(4) 0.2476(6) 0.1135(3) 0.0309(14) Uani 1 1 d U . .
C55 C 0.2323(6) -0.0658(13) 0.1478(7) 0.117(5) Uani 1 1 d DU . .
H55A H 0.2046 -0.0075 0.1181 0.175 Uiso 1 1 calc R . .
H55B H 0.2140 -0.0892 0.1761 0.175 Uiso 1 1 calc R . .
H55C H 0.2341 -0.1300 0.1227 0.175 Uiso 1 1 calc R . .
O1 O 0.4148(3) -0.0490(4) 0.0875(3) 0.0491(14) Uani 1 1 d U . .
O2 O 0.2884(2) 0.0058(4) 0.0424(2) 0.0285(10) Uani 1 1 d U A .
O3 O 0.2427(2) 0.1822(4) 0.0888(2) 0.0322(11) Uani 1 1 d U A .
O4 O 0.3213(4) 0.3107(7) 0.1896(3) 0.083(2) Uani 1 1 d DU . .
O5 O 0.3007(4) -0.0203(6) 0.1889(4) 0.089(2) Uani 1 1 d DU A .
H5A H 0.3373 -0.0568 0.1985 0.134 Uiso 1 1 d RD . .
O6 O 0.4031(7) 0.1464(10) 0.1447(7) 0.087(3) Uani 0.591(7) 1 d PDU A 1
H6A H 0.3794 0.1368 0.0942 0.131 Uiso 1 1 d RD A 1
C56 C 0.4633(10) 0.195(2) 0.1928(11) 0.120(6) Uani 0.591(7) 1 d PDU A 1
H56A H 0.4793 0.1592 0.2352 0.179 Uiso 0.591(7) 1 d PR A 1
H56B H 0.4589 0.2760 0.1974 0.179 Uiso 0.591(7) 1 d PR A 1
H56C H 0.4943 0.1826 0.1761 0.179 Uiso 0.591(7) 1 d PR A 1
O6A O 0.4092(10) 0.1251(16) 0.1925(10) 0.087(3) Uani 0.409(7) 1 d PDU A 2
H6B H 0.3956 0.0642 0.2036 0.131 Uiso 0.409(7) 1 d PRD A 2
C56A C 0.4756(12) 0.164(3) 0.222(2) 0.120(6) Uani 0.409(7) 1 d PDU A 2
H56D H 0.5059 0.1268 0.2100 0.179 Uiso 0.409(7) 1 d PR A 2
H56E H 0.4910 0.1546 0.2688 0.179 Uiso 0.409(7) 1 d PR A 2
H56F H 0.4734 0.2438 0.2118 0.179 Uiso 0.409(7) 1 d PR A 2
Tb01 Tb 0.210674(15) 0.13982(2) -0.019905(15) 0.01971(12) Uani 1 1 d U A .
N1 N 0.3071(3) 0.2527(4) -0.0040(3) 0.0257(12) Uani 1 1 d U . .
N2 N 0.3639(3) 0.1175(5) -0.0420(3) 0.0300(12) Uani 1 1 d U . .
N3 N 0.2441(3) 0.0821(4) -0.1016(3) 0.0218(11) Uani 1 1 d U . .
N4 N 0.1375(3) 0.0210(4) -0.1925(3) 0.0217(11) Uani 1 1 d U . .
N5 N 0.1204(3) 0.1753(4) -0.1311(3) 0.0197(11) Uani 1 1 d U . .
N6 N 0.0636(3) 0.3306(4) -0.1076(3) 0.0224(11) Uani 1 1 d U . .
N7 N 0.1825(3) 0.3421(4) -0.0325(3) 0.0226(11) Uani 1 1 d U . .
N8 N 0.2886(3) 0.4275(5) 0.0428(3) 0.0310(13) Uani 1 1 d U . .
N9 N 0.1530(3) -0.0513(4) -0.0465(3) 0.0218(11) Uani 1 1 d U . .
N10 N 0.1095(3) 0.1214(4) -0.0033(3) 0.0225(11) Uani 1 1 d U . .
O7 O 0.3184(7) 0.0419(12) 0.3094(7) 0.088(3) Uani 0.591(7) 1 d PDU A 1
C59 C 0.2303(10) 0.0695(15) 0.3339(11) 0.085(4) Uani 0.591(7) 1 d PDU A 1
H59A H 0.2340 0.0916 0.3764 0.102 Uiso 0.591(7) 1 calc PR A 1
H59B H 0.1877 0.0321 0.3080 0.102 Uiso 0.591(7) 1 calc PR A 1
C58 C 0.2368(8) 0.1720(13) 0.2976(9) 0.073(4) Uani 0.591(7) 1 d PDU A 1
H58A H 0.2045 0.1694 0.2509 0.088 Uiso 0.591(7) 1 calc PR A 1
H58B H 0.2309 0.2423 0.3166 0.088 Uiso 0.591(7) 1 calc PR A 1
C60 C 0.2865(10) -0.0079(15) 0.3434(12) 0.106(5) Uani 0.591(7) 1 d PDU A 1
H60A H 0.3178 -0.0156 0.3902 0.128 Uiso 0.591(7) 1 calc PR A 1
H60B H 0.2696 -0.0829 0.3255 0.128 Uiso 0.591(7) 1 calc PR A 1
C57 C 0.3066(8) 0.1615(12) 0.3077(11) 0.093(4) Uani 0.591(7) 1 d PDU A 1
H57A H 0.3107 0.1970 0.2714 0.111 Uiso 0.591(7) 1 calc PR A 1
H57B H 0.3381 0.1971 0.3490 0.111 Uiso 0.591(7) 1 calc PR A 1
O7A O 0.2056(10) 0.070(2) 0.2598(8) 0.122(5) Uani 0.409(7) 1 d PDU A 2
C58A C 0.3121(9) 0.049(3) 0.3557(10) 0.086(5) Uani 0.409(7) 1 d PDU A 2
H58C H 0.3383 0.1185 0.3719 0.103 Uiso 0.409(7) 1 calc PR A 2
H58D H 0.3410 -0.0164 0.3734 0.103 Uiso 0.409(7) 1 calc PR A 2
C59A C 0.2552(12) 0.046(3) 0.3724(10) 0.089(5) Uani 0.409(7) 1 d PDU A 2
H59C H 0.2676 0.0826 0.4148 0.107 Uiso 0.409(7) 1 calc PR A 2
H59D H 0.2411 -0.0313 0.3736 0.107 Uiso 0.409(7) 1 calc PR A 2
C60A C 0.2011(12) 0.113(3) 0.3159(11) 0.094(5) Uani 0.409(7) 1 d PDU A 2
H60C H 0.1575 0.0984 0.3123 0.113 Uiso 0.409(7) 1 calc PR A 2
H60D H 0.2100 0.1944 0.3212 0.113 Uiso 0.409(7) 1 calc PR A 2
C57A C 0.2747(11) 0.047(3) 0.2813(10) 0.082(4) Uani 0.409(7) 1 d PDU A 2
H57C H 0.2928 0.1037 0.2634 0.098 Uiso 0.409(7) 1 calc PR A 2
H57D H 0.2795 -0.0275 0.2654 0.098 Uiso 0.409(7) 1 calc PR A 2
Li1 Li 0.3250(9) 0.0863(15) 0.1325(8) 0.063(3) Uani 1 1 d U . .
C54 C 0.3573(9) 0.4180(13) 0.2179(11) 0.090(5) Uani 0.591(7) 1 d PDU A 1
H54A H 0.4041 0.4073 0.2322 0.135 Uiso 0.591(7) 1 calc PR A 1
H54B H 0.3512 0.4396 0.2552 0.135 Uiso 0.591(7) 1 calc PR A 1
H54C H 0.3402 0.4769 0.1849 0.135 Uiso 0.591(7) 1 calc PR A 1
C54A C 0.3627(12) 0.332(3) 0.2593(7) 0.083(7) Uani 0.409(7) 1 d PDU A 2
H54D H 0.4088 0.3239 0.2702 0.125 Uiso 0.409(7) 1 calc PR A 2
H54E H 0.3522 0.2773 0.2844 0.125 Uiso 0.409(7) 1 calc PR A 2
H54F H 0.3548 0.4074 0.2698 0.125 Uiso 0.409(7) 1 calc PR A 2

loop_
_atom_site_aniso_label
_atom_site_aniso_U_11
_atom_site_aniso_U_22
_atom_site_aniso_U_33
_atom_site_aniso_U_23
_atom_site_aniso_U_13
_atom_site_aniso_U_12
C1 0.024(3) 0.024(3) 0.028(3) 0.006(2) 0.013(3) 0.004(2)
C2 0.030(3) 0.026(3) 0.026(3) 0.001(2) 0.018(3) 0.003(3)
C3 0.025(4) 0.038(4) 0.046(4) -0.003(3) 0.019(3) 0.004(3)
C4 0.035(4) 0.050(4) 0.061(5) -0.013(4) 0.029(4) 0.012(3)
C5 0.042(4) 0.038(4) 0.056(5) -0.016(3) 0.027(4) 0.005(3)
C6 0.032(4) 0.028(3) 0.040(4) -0.001(3) 0.022(3) 0.004(3)
C7 0.026(3) 0.017(3) 0.030(3) 0.005(2) 0.014(3) 0.001(2)
C8 0.024(3) 0.026(3) 0.019(3) 0.006(2) 0.012(3) 0.002(2)
C9 0.020(3) 0.020(3) 0.024(3) 0.005(2) 0.011(2) 0.000(2)
C10 0.020(3) 0.023(3) 0.020(3) 0.000(2) 0.010(2) -0.001(2)
C11 0.023(3) 0.026(3) 0.027(3) 0.001(3) 0.012(3) 0.001(3)
C12 0.021(3) 0.031(3) 0.026(4) -0.001(3) 0.007(3) -0.004(3)
C13 0.025(4) 0.032(3) 0.024(4) -0.004(3) 0.002(3) -0.005(3)
C14 0.026(3) 0.032(3) 0.022(3) -0.001(3) 0.011(3) 0.000(3)
C15 0.023(3) 0.022(3) 0.022(3) 0.003(2) 0.011(3) -0.004(2)
C16 0.024(3) 0.019(3) 0.026(3) 0.003(2) 0.014(3) 0.001(2)
C17 0.022(3) 0.020(3) 0.024(3) 0.003(2) 0.011(3) 0.002(2)
C18 0.027(3) 0.022(3) 0.026(3) 0.002(2) 0.012(3) 0.002(3)
C19 0.022(3) 0.028(3) 0.035(4) -0.006(3) 0.009(3) 0.007(3)
C20 0.032(4) 0.036(4) 0.047(4) -0.012(3) 0.014(4) 0.012(3)
C21 0.043(5) 0.042(4) 0.046(5) -0.021(3) 0.011(4) 0.010(3)
C22 0.031(4) 0.034(3) 0.043(4) -0.013(3) 0.009(3) 0.001(3)
C23 0.032(3) 0.024(3) 0.029(3) -0.001(2) 0.015(3) 0.001(3)
C24 0.023(3) 0.023(3) 0.027(3) -0.002(2) 0.010(3) 0.001(3)
C25 0.021(3) 0.027(3) 0.037(3) -0.002(3) 0.008(3) -0.003(3)
C26 0.023(3) 0.033(3) 0.047(4) -0.006(3) 0.009(3) -0.002(3)
C27 0.028(4) 0.033(4) 0.069(5) -0.011(3) 0.009(4) -0.001(3)
C28 0.024(4) 0.046(5) 0.099(6) -0.016(4) 0.013(4) -0.008(4)
C29 0.025(4) 0.054(5) 0.089(6) -0.011(4) 0.021(4) -0.005(4)
C30 0.024(4) 0.045(4) 0.063(5) -0.009(3) 0.015(3) -0.003(3)
C31 0.021(3) 0.031(3) 0.048(4) 0.000(3) 0.011(3) 0.001(3)
C32 0.019(3) 0.027(3) 0.033(3) 0.001(3) 0.009(3) 0.002(2)
C33 0.027(5) 0.095(8) 0.103(8) -0.012(6) 0.014(5) -0.012(5)
C34 0.025(4) 0.038(4) 0.054(4) 0.005(3) 0.012(3) 0.010(3)
C35 0.028(3) 0.032(3) 0.036(4) 0.003(3) 0.010(3) 0.004(3)
C36 0.029(3) 0.026(3) 0.024(3) 0.007(2) 0.014(3) 0.007(3)
C37 0.025(3) 0.021(3) 0.031(3) 0.006(2) 0.015(3) 0.008(2)
C38 0.036(4) 0.024(3) 0.040(4) 0.002(3) 0.015(3) 0.004(3)
C39 0.039(4) 0.031(4) 0.053(4) -0.001(3) 0.020(4) 0.014(3)
C40 0.028(3) 0.024(3) 0.027(3) 0.002(2) 0.012(3) 0.001(3)
C41 0.024(3) 0.022(3) 0.027(3) 0.005(2) 0.016(3) 0.001(2)
C42 0.029(3) 0.025(3) 0.031(3) 0.003(3) 0.013(3) -0.001(3)
C43 0.030(4) 0.031(3) 0.038(4) -0.002(3) 0.011(3) -0.008(3)
C44 0.022(4) 0.037(4) 0.043(4) 0.004(3) 0.010(3) -0.005(3)
C45 0.026(3) 0.034(3) 0.044(4) 0.002(3) 0.020(3) 0.002(3)
C46 0.025(3) 0.025(3) 0.027(3) 0.008(2) 0.015(3) 0.002(2)
C47 0.028(3) 0.029(3) 0.027(3) 0.006(3) 0.015(3) 0.009(3)
C48 0.036(3) 0.029(3) 0.025(3) 0.001(2) 0.018(3) 0.007(3)
C49 0.040(4) 0.038(4) 0.028(4) 0.002(3) 0.019(3) 0.006(3)
C50 0.048(4) 0.053(4) 0.037(4) -0.011(3) 0.022(4) 0.010(4)
C51 0.050(5) 0.077(5) 0.048(4) -0.029(4) 0.016(4) 0.004(4)
C52 0.042(4) 0.070(4) 0.037(4) -0.020(3) 0.014(3) 0.011(4)
C53 0.035(3) 0.032(3) 0.027(3) 0.002(3) 0.016(3) 0.008(3)
C55 0.094(9) 0.130(10) 0.100(9) 0.051(8) 0.024(8) -0.008(8)
O1 0.029(3) 0.045(3) 0.052(3) -0.001(2) 0.002(3) -0.002(2)
O2 0.026(2) 0.029(2) 0.029(2) 0.0011(18) 0.011(2) 0.0052(18)
O3 0.035(3) 0.034(2) 0.027(2) -0.0006(19) 0.015(2) 0.011(2)
O4 0.053(4) 0.119(4) 0.051(4) -0.047(3) 0.004(3) 0.010(3)
O5 0.100(5) 0.098(4) 0.066(4) 0.021(4) 0.036(4) 0.024(4)
O6 0.064(4) 0.095(4) 0.066(4) 0.001(4) 0.000(4) -0.004(4)
C56 0.082(9) 0.130(10) 0.092(11) -0.001(9) -0.004(9) 0.015(9)
O6A 0.064(4) 0.095(4) 0.066(4) 0.001(4) 0.000(4) -0.004(4)
C56A 0.082(9) 0.130(10) 0.092(11) -0.001(9) -0.004(9) 0.015(9)
Tb01 0.01811(19) 0.01997(19) 0.01986(19) -0.00020(12) 0.00799(14) 0.00171(13)
N1 0.021(3) 0.026(3) 0.031(3) -0.001(2) 0.012(2) 0.003(2)
N2 0.024(3) 0.032(3) 0.035(3) 0.002(2) 0.014(2) 0.003(2)
N3 0.017(3) 0.022(2) 0.026(3) 0.000(2) 0.010(2) 0.005(2)
N4 0.022(3) 0.023(2) 0.021(3) 0.002(2) 0.010(2) 0.000(2)
N5 0.022(3) 0.018(2) 0.019(3) 0.0008(19) 0.009(2) 0.001(2)
N6 0.021(3) 0.022(2) 0.024(3) 0.002(2) 0.010(2) 0.005(2)
N7 0.022(3) 0.018(2) 0.027(3) -0.002(2) 0.011(2) 0.000(2)
N8 0.024(3) 0.027(3) 0.035(3) -0.008(2) 0.008(2) 0.000(2)
N9 0.025(3) 0.021(2) 0.021(3) 0.001(2) 0.013(2) 0.002(2)
N10 0.023(3) 0.024(3) 0.022(3) 0.001(2) 0.013(2) 0.001(2)
O7 0.080(7) 0.129(7) 0.063(6) 0.018(6) 0.041(5) 0.038(6)
C59 0.081(8) 0.119(8) 0.072(7) 0.008(7) 0.050(6) 0.019(7)
C58 0.072(7) 0.087(7) 0.070(6) 0.004(6) 0.041(6) 0.026(6)
C60 0.106(8) 0.117(8) 0.080(7) 0.028(7) 0.031(7) 0.027(7)
C57 0.083(7) 0.119(7) 0.069(6) 0.007(6) 0.030(6) 0.017(6)
O7A 0.102(8) 0.138(8) 0.094(7) 0.023(7) 0.020(7) 0.009(7)
C58A 0.078(8) 0.118(8) 0.069(8) 0.017(7) 0.040(7) 0.021(7)
C59A 0.084(8) 0.115(9) 0.072(8) 0.017(8) 0.040(7) 0.026(8)
C60A 0.086(9) 0.117(9) 0.077(8) 0.018(8) 0.037(8) 0.030(8)
C57A 0.081(8) 0.125(8) 0.063(7) 0.013(7) 0.053(7) 0.037(7)
Li1 0.059(5) 0.073(5) 0.040(5) 0.007(5) 0.008(5) 0.020(5)
C54 0.052(10) 0.124(12) 0.073(11) -0.033(10) 0.012(9) 0.004(10)
C54A 0.047(11) 0.120(13) 0.059(12) -0.032(11) 0.006(10) 0.024(11)

loop_
_atom_type_symbol
_atom_type_description
_atom_type_scat_dispersion_real
_atom_type_scat_dispersion_imag
_atom_type_scat_source
C C 0.0033 0.0016 'International Tables Vol C Tables 4.2.6.8 and 6.1.1.4'
H H 0.0000 0.0000 'International Tables Vol C Tables 4.2.6.8 and 6.1.1.4'
O O 0.0106 0.0060 'International Tables Vol C Tables 4.2.6.8 and 6.1.1.4'
Tb Tb -0.1723 4.1537 'International Tables Vol C Tables 4.2.6.8 and 6.1.1.4'
N N 0.0061 0.0033 'International Tables Vol C Tables 4.2.6.8 and 6.1.1.4'
Li Li -0.0003 0.0001 'International Tables Vol C Tables 4.2.6.8 and 6.1.1.4'

loop_
_geom_angle_atom_site_label_1
_geom_angle_atom_site_label_2
_geom_angle_atom_site_label_3
_geom_angle
N2 C1 N3 128.8(6)
N2 C1 C2 122.3(6)
N3 C1 C2 108.7(6)
C7 C2 C3 121.1(6)
C7 C2 C1 107.3(6)
C3 C2 C1 131.7(7)
C4 C3 C2 117.6(7)
C4 C3 H3 121.2
C2 C3 H3 121.2
C3 C4 C5 120.8(7)
C3 C4 H4 119.6
C5 C4 H4 119.6
C6 C5 C4 122.0(7)
C6 C5 H5 119.0
C4 C5 H5 119.0
C5 C6 C7 116.9(7)
C5 C6 H6 121.5
C7 C6 H6 121.5
C2 C7 C6 121.6(6)
C2 C7 C8 106.1(5)
C6 C7 C8 132.2(6)
N4 C8 N3 128.2(6)
N4 C8 C7 123.1(6)
N3 C8 C7 108.6(5)
N6 C9 N5 128.3(6)
N6 C9 C10 121.6(6)
N5 C9 C10 110.1(5)
C11 C10 C15 120.7(6)
C11 C10 C9 132.7(6)
C15 C10 C9 106.6(6)
C12 C11 C10 117.8(6)
C12 C11 H11 121.1
C10 C11 H11 121.1
C11 C12 C13 122.8(7)
C11 C12 H12 118.6
C13 C12 H12 118.6
C12 C13 C14 120.2(6)
C12 C13 H13 119.9
C14 C13 H13 119.9
C15 C14 C13 116.7(6)
C15 C14 H14 121.7
C13 C14 H14 121.7
C14 C15 C10 121.9(6)
C14 C15 C16 132.5(6)
C10 C15 C16 105.7(6)
N4 C16 N5 127.3(6)
N4 C16 C15 122.6(6)
N5 C16 C15 110.1(5)
N6 C17 N7 127.7(6)
N6 C17 C18 122.6(6)
N7 C17 C18 109.5(6)
C23 C18 C19 121.3(6)
C23 C18 C17 106.8(6)
C19 C18 C17 131.9(6)
C20 C19 C18 117.6(7)
C20 C19 H19 121.2
C18 C19 H19 121.2
C19 C20 C21 120.7(7)
C19 C20 H20 119.6
C21 C20 H20 119.6
C22 C21 C20 121.3(7)
C22 C21 H21 119.4
C20 C21 H21 119.4
C21 C22 C23 118.5(7)
C21 C22 H22 120.8
C23 C22 H22 120.8
C18 C23 C22 120.6(6)
C18 C23 C24 106.1(6)
C22 C23 C24 133.3(7)
N8 C24 N7 126.9(6)
N8 C24 C23 123.7(6)
N7 C24 C23 109.3(6)
N8 C25 N1 127.7(6)
N8 C25 C26 122.3(6)
N1 C25 C26 109.9(6)
C27 C26 C31 120.7(7)
C27 C26 C25 132.7(7)
C31 C26 C25 106.6(6)
C26 C27 C28 117.9(8)
C26 C27 H27 121.1
C28 C27 H27 121.1
C27 C28 C29 121.0(8)
C27 C28 H28 119.5
C29 C28 H28 119.5
C28 C29 C30 121.3(8)
C28 C29 H29 119.4
C30 C29 H29 119.4
C31 C30 C29 117.2(7)
C31 C30 H30 121.4
C29 C30 H30 121.4
C30 C31 C26 121.8(7)
C30 C31 C32 132.0(7)
C26 C31 C32 106.0(6)
N2 C32 N1 128.8(6)
N2 C32 C31 121.3(6)
N1 C32 C31 109.8(6)
O1 C33 H33A 109.5
O1 C33 H33B 109.5
H33A C33 H33B 109.5
O1 C33 H33C 109.5
H33A C33 H33C 109.5
H33B C33 H33C 109.5
C39 C34 C35 120.0(7)
C39 C34 H34 120.0
C35 C34 H34 120.0
C34 C35 O1 123.8(7)
C34 C35 C36 122.6(7)
O1 C35 C36 113.6(6)
O2 C36 C35 119.9(6)
O2 C36 C37 123.0(6)
C35 C36 C37 117.1(6)
C36 C37 C38 119.0(6)
C36 C37 C40 124.1(6)
C38 C37 C40 116.8(6)
C39 C38 C37 121.5(7)
C39 C38 H38 119.2
C37 C38 H38 119.2
C38 C39 C34 119.8(7)
C38 C39 H39 120.1
C34 C39 H39 120.1
N9 C40 C37 125.5(6)
N9 C40 H40 117.3
C37 C40 H40 117.3
C42 C41 C46 120.1(6)
C42 C41 N9 124.7(6)
C46 C41 N9 114.9(6)
C43 C42 C41 120.2(6)
C43 C42 H42 119.9
C41 C42 H42 119.9
C42 C43 C44 120.5(7)
C42 C43 H43 119.8
C44 C43 H43 119.8
C43 C44 C45 120.1(7)
C43 C44 H44 120.0
C45 C44 H44 120.0
C46 C45 C44 120.6(6)
C46 C45 H45 119.7
C44 C45 H45 119.7
C45 C46 C41 118.6(6)
C45 C46 N10 125.4(6)
C41 C46 N10 115.9(6)
N10 C47 C48 125.5(6)
N10 C47 H47 117.3
C48 C47 H47 117.3
C53 C48 C49 120.0(7)
C53 C48 C47 123.4(6)
C49 C48 C47 116.5(6)
C50 C49 C48 121.5(7)
C50 C49 H49 119.3
C48 C49 H49 119.3
C49 C50 C51 119.1(7)
C49 C50 H50 120.4
C51 C50 H50 120.4
C50 C51 C52 120.4(8)
C50 C51 H51 119.8
C52 C51 H51 119.8
C51 C52 O4 123.0(8)
C51 C52 C53 122.1(8)
O4 C52 C53 114.9(7)
O3 C53 C48 124.7(6)
O3 C53 C52 118.5(7)
C48 C53 C52 116.8(6)
O5 C55 H55A 109.5
O5 C55 H55B 109.5
H55A C55 H55B 109.5
O5 C55 H55C 109.5
H55A C55 H55C 109.5
H55B C55 H55C 109.5
C35 O1 C33 117.5(7)
C36 O2 Li1 132.8(6)
C36 O2 Tb01 129.2(4)
Li1 O2 Tb01 97.9(5)
C53 O3 Li1 131.5(6)
C53 O3 Tb01 129.0(4)
Li1 O3 Tb01 99.4(5)
C52 O4 C54A 115.2(12)
C52 O4 C54 113.1(10)
C54A O4 C54 55.3(14)
C55 O5 Li1 109.5(8)
C55 O5 H5A 125.1
Li1 O5 H5A 87.1
H6A O6 C56 136.3
H6A O6 Li1 80.1
C56 O6 Li1 143.2(16)
H6A O6 H6A 0.0
C56 O6 H6A 136.3
Li1 O6 H6A 80.1
O6 C56 H56A 111.8
O6 C56 H56B 112.0
H56A C56 H56B 109.5
O6 C56 H56C 104.5
H56A C56 H56C 109.5
H56B C56 H56C 109.5
O6 C56 H56D 108.9
H56A C56 H56D 59.9
H56B C56 H56D 138.4
H56C C56 H56D 51.7
O6 C56 H56F 138.1
H56A C56 H56F 82.6
H56B C56 H56F 30.4
H56C C56 H56F 107.1
H56D C56 H56F 112.1
C56A O6A Li1 163(2)
C56A O6A H56A 10.6
Li1 O6A H56A 173.7
C56A O6A H6B 125.4
Li1 O6A H6B 67.5
H56A O6A H6B 117.0
O6A C56A H56A 99.4
O6A C56A H56B 94.9
H56A C56A H56B 120.9
O6A C56A H56C 110.1
H56A C56A H56C 147.9
H56B C56A H56C 69.9
O6A C56A H56D 117.8
H56A C56A H56D 109.1
H56B C56A H56D 113.7
H56C C56A H56D 45.8
O6A C56A H56E 104.1
H56A C56A H56E 6.1
H56B C56A H56E 116.1
H56C C56A H56E 144.7
H56D C56A H56E 109.5
O6A C56A H56F 106.2
H56A C56A H56F 114.9
H56B C56A H56F 11.7
H56C C56A H56F 69.2
H56D C56A H56F 109.5
H56E C56A H56F 109.5
O2 Tb01 O3 73.57(16)
O2 Tb01 N3 81.82(17)
O3 Tb01 N3 147.47(17)
O2 Tb01 N5 142.15(16)
O3 Tb01 N5 140.89(17)
N3 Tb01 N5 70.02(17)
O2 Tb01 N1 84.56(17)
O3 Tb01 N1 85.28(18)
N3 Tb01 N1 71.30(17)
N5 Tb01 N1 108.55(18)
O2 Tb01 N7 145.44(18)
O3 Tb01 N7 81.27(17)
N3 Tb01 N7 109.94(17)
N5 Tb01 N7 70.46(17)
N1 Tb01 N7 69.90(18)
O2 Tb01 N10 109.79(16)
O3 Tb01 N10 72.45(17)
N3 Tb01 N10 137.40(18)
N5 Tb01 N10 78.05(17)
N1 Tb01 N10 147.97(16)
N7 Tb01 N10 83.91(17)
O2 Tb01 N9 72.55(17)
O3 Tb01 N9 108.49(17)
N3 Tb01 N9 83.24(16)
N5 Tb01 N9 79.30(16)
N1 Tb01 N9 147.94(17)
N7 Tb01 N9 139.35(18)
N10 Tb01 N9 63.32(16)
O2 Tb01 Li1 38.3(3)
O3 Tb01 Li1 37.0(3)
N3 Tb01 Li1 112.8(3)
N5 Tb01 Li1 176.3(3)
N1 Tb01 Li1 74.9(4)
N7 Tb01 Li1 110.1(3)
N10 Tb01 Li1 98.3(3)
N9 Tb01 Li1 98.4(3)
C25 N1 C32 107.7(6)
C25 N1 Tb01 125.3(4)
C32 N1 Tb01 124.0(4)
C1 N2 C32 122.5(6)
C1 N3 C8 109.1(5)
C1 N3 Tb01 121.5(4)
C8 N3 Tb01 121.9(4)
C16 N4 C8 122.7(6)
C9 N5 C16 107.4(5)
C9 N5 Tb01 122.8(4)
C16 N5 Tb01 124.2(4)
C9 N6 C17 123.0(6)
C17 N7 C24 108.2(5)
C17 N7 Tb01 119.8(4)
C24 N7 Tb01 121.8(4)
C24 N8 C25 123.0(6)
C40 N9 C41 118.9(5)
C40 N9 Tb01 127.2(5)
C41 N9 Tb01 113.7(4)
C47 N10 C46 119.4(6)
C47 N10 Tb01 126.6(5)
C46 N10 Tb01 113.6(4)
C60 O7 C57 106.4(10)
C60 C59 C58 105.4(9)
C60 C59 H59A 110.7
C58 C59 H59A 110.7
C60 C59 H59B 110.7
C58 C59 H59B 110.7
H59A C59 H59B 108.8
C57 C58 C59 102.8(9)
C57 C58 H58A 111.2
C59 C58 H58A 111.2
C57 C58 H58B 111.2
C59 C58 H58B 111.2
H58A C58 H58B 109.1
O7 C60 C59 107.1(9)
O7 C60 H60A 110.3
C59 C60 H60A 110.3
O7 C60 H60B 110.3
C59 C60 H60B 110.3
H60A C60 H60B 108.6
O7 C57 C58 104.9(10)
O7 C57 H57A 110.8
C58 C57 H57A 110.8
O7 C57 H57B 110.8
C58 C57 H57B 110.8
H57A C57 H57B 108.8
C60A O7A C57A 106.9(11)
C57A C58A C59A 101.1(11)
C57A C58A H58C 111.5
C59A C58A H58C 111.5
C57A C58A H58D 111.5
C59A C58A H58D 111.5
H58C C58A H58D 109.4
C58A C59A C60A 102.5(12)
C58A C59A H59C 111.3
C60A C59A H59C 111.3
C58A C59A H59D 111.3
C60A C59A H59D 111.3
H59C C59A H59D 109.2
O7A C60A C59A 102.1(12)
O7A C60A H60C 111.3
C59A C60A H60C 111.3
O7A C60A H60D 111.3
C59A C60A H60D 111.3
H60C C60A H60D 109.2
O7A C57A C58A 109.1(10)
O7A C57A H57C 109.9
C58A C57A H57C 109.9
O7A C57A H57D 109.9
C58A C57A H57D 109.9
H57C C57A H57D 108.3
O6 Li1 O6A 34.2(8)
O6 Li1 O3 118.5(10)
O6A Li1 O3 130.0(11)
O6 Li1 O5 132.7(10)
O6A Li1 O5 100.3(10)
O3 Li1 O5 101.1(8)
O6 Li1 O2 103.8(9)
O6A Li1 O2 131.3(12)
O3 Li1 O2 85.2(6)
O5 Li1 O2 104.5(8)
O6 Li1 Tb01 108.5(8)
O6A Li1 Tb01 141.4(11)
O3 Li1 Tb01 43.6(3)
O5 Li1 Tb01 118.2(8)
O2 Li1 Tb01 43.8(3)
O6 Li1 H5A 113.5
O6A Li1 H5A 85.7
O3 Li1 H5A 124.2
O5 Li1 H5A 23.3
O2 Li1 H5A 101.5
Tb01 Li1 H5A 131.3
O6 Li1 H6A 31.8
O6A Li1 H6A 65.8
O3 Li1 H6A 104.5
O5 Li1 H6A 154.2
O2 Li1 H6A 74.1
Tb01 Li1 H6A 79.2
H5A Li1 H6A 130.9
O6 Li1 H6B 59.4
O6A Li1 H6B 28.3
O3 Li1 H6B 144.2
O5 Li1 H6B 73.4
O2 Li1 H6B 130.6
Tb01 Li1 H6B 166.9
H5A Li1 H6B 57.4
H6A Li1 H6B 87.9
O4 C54 H54A 109.5
O4 C54 H54B 109.5
H54A C54 H54B 109.5
O4 C54 H54C 109.5
H54A C54 H54C 109.5
H54B C54 H54C 109.5
O4 C54A H54D 109.5
O4 C54A H54E 109.5
H54D C54A H54E 109.5
O4 C54A H54F 109.5
H54D C54A H54F 109.5
H54E C54A H54F 109.5

loop_
_geom_bond_atom_site_label_1
_geom_bond_atom_site_label_2
_geom_bond_distance
C1 N2 1.331(9)
C1 N3 1.369(8)
C1 C2 1.459(9)
C2 C7 1.390(9)
C2 C3 1.402(9)
C3 C4 1.393(11)
C3 H3 0.9300
C4 C5 1.396(11)
C4 H4 0.9300
C5 C6 1.390(10)
C5 H5 0.9300
C6 C7 1.399(9)
C6 H6 0.9300
C7 C8 1.475(9)
C8 N4 1.341(8)
C8 N3 1.371(8)
C9 N6 1.335(8)
C9 N5 1.370(8)
C9 C10 1.459(9)
C10 C11 1.389(9)
C10 C15 1.412(9)
C11 C12 1.365(9)
C11 H11 0.9300
C12 C13 1.392(9)
C12 H12 0.9300
C13 C14 1.427(9)
C13 H13 0.9300
C14 C15 1.380(9)
C14 H14 0.9300
C15 C16 1.460(9)
C16 N4 1.326(8)
C16 N5 1.388(8)
C17 N6 1.336(9)
C17 N7 1.366(9)
C17 C18 1.465(8)
C18 C23 1.389(10)
C18 C19 1.392(9)
C19 C20 1.392(9)
C19 H19 0.9300
C20 C21 1.404(11)
C20 H20 0.9300
C21 C22 1.364(11)
C21 H21 0.9300
C22 C23 1.397(9)
C22 H22 0.9300
C23 C24 1.471(9)
C24 N8 1.329(8)
C24 N7 1.377(8)
C25 N8 1.348(9)
C25 N1 1.369(8)
C25 C26 1.463(10)
C26 C27 1.391(10)
C26 C31 1.395(10)
C27 C28 1.392(11)
C27 H27 0.9300
C28 C29 1.395(12)
C28 H28 0.9300
C29 C30 1.396(11)
C29 H29 0.9300
C30 C31 1.386(10)
C30 H30 0.9300
C31 C32 1.466(10)
C32 N2 1.338(8)
C32 N1 1.377(8)
C33 O1 1.405(10)
C33 H33A 0.9600
C33 H33B 0.9600
C33 H33C 0.9600
C34 C39 1.375(11)
C34 C35 1.376(10)
C34 H34 0.9300
C35 O1 1.396(9)
C35 C36 1.412(10)
C36 O2 1.320(8)
C36 C37 1.413(10)
C37 C38 1.420(9)
C37 C40 1.439(10)
C38 C39 1.372(10)
C38 H38 0.9300
C39 H39 0.9300
C40 N9 1.298(8)
C40 H40 0.9300
C41 C42 1.388(9)
C41 C46 1.419(9)
C41 N9 1.429(8)
C42 C43 1.380(10)
C42 H42 0.9300
C43 C44 1.381(10)
C43 H43 0.9300
C44 C45 1.394(10)
C44 H44 0.9300
C45 C46 1.391(9)
C45 H45 0.9300
C46 N10 1.420(8)
C47 N10 1.310(8)
C47 C48 1.435(10)
C47 H47 0.9300
C48 C53 1.400(10)
C48 C49 1.411(9)
C49 C50 1.365(11)
C49 H49 0.9300
C50 C51 1.378(12)
C50 H50 0.9300
C51 C52 1.380(11)
C51 H51 0.9300
C52 O4 1.396(11)
C52 C53 1.408(11)
C53 O3 1.312(8)
C55 O5 1.484(13)
C55 H55A 0.9600
C55 H55B 0.9600
C55 H55C 0.9600
O2 Li1 2.052(17)
O2 Tb01 2.289(4)
O3 Li1 2.000(16)
O3 Tb01 2.290(5)
O4 C54A 1.440(11)
O4 C54 1.474(10)
O5 Li1 2.050(19)
O5 H5A 0.8650
O6 H6A 1.0259
O6 C56 1.411(10)
O6 Li1 1.80(2)
O6 H6A 1.0259
C56 H56A 0.9600
C56 H56B 0.9600
C56 H56C 0.9600
C56 H56D 1.1753
C56 H56F 0.6852
O6A C56A 1.407(11)
O6A Li1 1.81(2)
O6A H6B 0.8622
C56A H56A 0.2765
C56A H56D 0.9600
C56A H56E 0.9600
C56A H56F 0.9600
Tb01 N3 2.421(5)
Tb01 N5 2.433(5)
Tb01 N1 2.436(5)
Tb01 N7 2.438(5)
Tb01 N10 2.509(5)
Tb01 N9 2.522(5)
Tb01 Li1 3.278(15)
O7 C60 1.415(10)
O7 C57 1.424(10)
C59 C60 1.496(11)
C59 C58 1.508(11)
C59 H59A 0.9700
C59 H59B 0.9700
C58 C57 1.496(11)
C58 H58A 0.9700
C58 H58B 0.9700
C60 H60A 0.9700
C60 H60B 0.9700
C57 H57A 0.9700
C57 H57B 0.9700
O7A C60A 1.427(11)
O7A C57A 1.432(11)
C58A C57A 1.500(11)
C58A C59A 1.511(11)
C58A H58C 0.9700
C58A H58D 0.9700
C59A C60A 1.515(11)
C59A H59C 0.9700
C59A H59D 0.9700
C60A H60C 0.9700
C60A H60D 0.9700
C57A H57C 0.9700
C57A H57D 0.9700
Li1 H5A 2.1839
Li1 H6A 1.9160
Li1 H6B 1.6787
C54 H54A 0.9600
C54 H54B 0.9600
C54 H54C 0.9600
C54A H54D 0.9600
C54A H54E 0.9600
C54A H54F 0.9600
